data_4326836
loop_
_publ_author_name
'Oindrila Das'
'Sayantan Paria'
'Ennio Zangrando'
'Tapan Kanti Paine'

_publ_section_title
;
 Copper(II)-Mediated Oxidative Transformation ofvic-Dioxime to Furoxan:
 Evidence for a Copper(II)-Dinitrosoalkene Intermediate
;
_journal_name_full 'Inorganic Chemistry'
_journal_page_first 11375
_journal_page_last 11383
_journal_paper_doi 10.1021/ic200979q
_journal_volume 50
_journal_year 2011
_chemical_formula_moiety 'C24 H12 Cl Cu N8 O4 1+, Cl O4 1-, 0.5(H2 O)'
_chemical_formula_sum 'C24 H13 Cl2 Cu N8 O8.5'
_chemical_formula_weight 683.86
_chemical_name_systematic
;
 ?
;
_space_group_IT_number 14
_symmetry_cell_setting monoclinic
_symmetry_space_group_name_Hall '-P 2ybc'
_symmetry_space_group_name_H-M 'P 1 21/c 1'
_atom_sites_solution_hydrogens geom
_atom_sites_solution_primary direct
_atom_sites_solution_secondary difmap
_audit_creation_method SHELXL-97
_cell_angle_alpha 90.00
_cell_angle_beta 95.04(3)
_cell_angle_gamma 90.00
_cell_formula_units_Z 8
_cell_length_a 13.127(3)
_cell_length_b 15.606(4)
_cell_length_c 25.530(5)
_cell_measurement_temperature 293(2)
_cell_volume 5210(2)
_computing_cell_refinement 'Denzo (Otwinowski & Minor 1997)'
_computing_data_collection 'Nonius Xpress'
_computing_data_reduction 'Denzo and Scalepack (Otwinowski & Minor 1997)'
_computing_molecular_graphics 'Ortep3 for Windows (Farrugia,1997)'
_computing_publication_material 'Wingx 1.80.05 (Farrugia, 1999)'
_computing_structure_refinement 'SHELX97 (Sheldrick, 2008)'
_computing_structure_solution 'SHELX97 (Sheldrick, 2008)'
_diffrn_ambient_temperature 293(2)
_diffrn_measured_fraction_theta_full 0.968
_diffrn_measured_fraction_theta_max 0.968
_diffrn_measurement_device_type 'image plate dip1030'
_diffrn_measurement_method 'laser scanner'
_diffrn_radiation_monochromator graphite
_diffrn_radiation_source 'fine-focus sealed tube'
_diffrn_radiation_type MoK\a
_diffrn_radiation_wavelength 0.71073
_diffrn_reflns_av_R_equivalents 0.0669
_diffrn_reflns_av_sigmaI/netI 0.0974
_diffrn_reflns_limit_h_max 16
_diffrn_reflns_limit_h_min -16
_diffrn_reflns_limit_k_max 19
_diffrn_reflns_limit_k_min -19
_diffrn_reflns_limit_l_max 31
_diffrn_reflns_limit_l_min -31
_diffrn_reflns_number 55335
_diffrn_reflns_theta_full 26.36
_diffrn_reflns_theta_max 26.36
_diffrn_reflns_theta_min 2.03
_exptl_absorpt_coefficient_mu 1.114
_exptl_absorpt_correction_T_max 0.9582
_exptl_absorpt_correction_T_min 0.6219
_exptl_absorpt_correction_type refdelf
_exptl_absorpt_process_details
;
Parkin S,Moezzi B & Hope H, (1995) J. Appl. Cryst. 28, 53-56
Quadratic fit to sin(theta)/lambda - 18 parameters
;
_exptl_crystal_colour green
_exptl_crystal_density_diffrn 1.744
_exptl_crystal_description prism
_exptl_crystal_F_000 2752
_exptl_crystal_size_max 0.45
_exptl_crystal_size_mid 0.30
_exptl_crystal_size_min 0.30
_refine_diff_density_max 0.783
_refine_diff_density_min -0.582
_refine_diff_density_rms 0.063
_refine_ls_extinction_method none
_refine_ls_goodness_of_fit_ref 0.817
_refine_ls_hydrogen_treatment constr
_refine_ls_matrix_type full
_refine_ls_number_parameters 784
_refine_ls_number_reflns 10318
_refine_ls_number_restraints 0
_refine_ls_restrained_S_all 0.902
_refine_ls_R_factor_all 0.1254
_refine_ls_R_factor_gt 0.0524
_refine_ls_shift/su_max 0.001
_refine_ls_shift/su_mean 0.000
_refine_ls_structure_factor_coef Fsqd
_refine_ls_weighting_details 'calc w=1/[\s^2^(Fo^2^)+(0.0783P)^2^+0.0000P] where P=(Fo^2^+2Fc^2^)/3'
_refine_ls_weighting_scheme calc
_refine_ls_wR_factor_gt 0.1309
_refine_ls_wR_factor_ref 0.1531
_reflns_number_gt 4397
_reflns_number_total 10318
_reflns_threshold_expression >2\s(I)
_cod_data_source_file ic200979q_si_003.cif
_cod_data_source_block 2
_cod_original_sg_symbol_H-M 'P 21/c'
_cod_original_formula_sum 'C24 H13 Cl2 Cu N8 O8.50'
_cod_database_code 4326836

loop_
_symmetry_equiv_pos_as_xyz
'x, y, z'
'-x, y+1/2, -z+1/2'
'-x, -y, -z'
'x, -y-1/2, z-1/2'

loop_
_atom_site_label
_atom_site_type_symbol
_atom_site_fract_x
_atom_site_fract_y
_atom_site_fract_z
_atom_site_U_iso_or_equiv
_atom_site_adp_type
_atom_site_occupancy
_atom_site_symmetry_multiplicity
_atom_site_calc_flag
_atom_site_refinement_flags
Cu1 Cu 0.38208(5) 0.26710(4) 0.24826(2) 0.0617(2) Uani 1 1 d .
Cl1 Cl 0.38841(11) 0.37934(9) 0.19172(6) 0.0779(4) Uani 1 1 d .
N1 N 0.3285(3) 0.3360(3) 0.30617(16) 0.0594(11) Uani 1 1 d .
N2 N 0.4136(3) 0.1834(3) 0.30856(16) 0.0615(11) Uani 1 1 d .
N3 N 0.4426(3) 0.1910(3) 0.19536(16) 0.0616(11) Uani 1 1 d .
N4 N 0.2443(3) 0.2048(3) 0.20991(16) 0.0616(11) Uani 1 1 d .
C1 C 0.2848(4) 0.4127(3) 0.3026(2) 0.0690(15) Uani 1 1 d .
H1 H 0.2743 0.4384 0.2697 0.083 Uiso 1 1 calc R
C2 C 0.2542(4) 0.4564(4) 0.3460(3) 0.0759(16) Uani 1 1 d .
H2 H 0.2221 0.5093 0.3418 0.091 Uiso 1 1 calc R
C3 C 0.2717(4) 0.4206(4) 0.3947(2) 0.0734(16) Uani 1 1 d .
H3 H 0.2548 0.4500 0.4244 0.088 Uiso 1 1 calc R
C4 C 0.3154(4) 0.3391(4) 0.3992(2) 0.0640(14) Uani 1 1 d .
C5 C 0.3432(4) 0.2985(3) 0.3540(2) 0.0588(13) Uani 1 1 d .
C6 C 0.3896(4) 0.2142(3) 0.3552(2) 0.0594(13) Uani 1 1 d .
C7 C 0.4099(4) 0.1673(4) 0.4018(2) 0.0645(14) Uani 1 1 d .
C8 C 0.4518(4) 0.0865(4) 0.3991(2) 0.0747(16) Uani 1 1 d .
H8 H 0.4648 0.0537 0.4293 0.090 Uiso 1 1 calc R
C9 C 0.4738(4) 0.0551(4) 0.3516(2) 0.0737(16) Uani 1 1 d .
H9 H 0.5022 0.0008 0.3492 0.088 Uiso 1 1 calc R
C10 C 0.4539(4) 0.1043(4) 0.3070(2) 0.0729(16) Uani 1 1 d .
H10 H 0.4688 0.0820 0.2748 0.087 Uiso 1 1 calc R
C11 C 0.5437(4) 0.1851(4) 0.1903(2) 0.0716(15) Uani 1 1 d .
H11 H 0.5892 0.2138 0.2141 0.086 Uiso 1 1 calc R
C12 C 0.5816(5) 0.1375(4) 0.1506(3) 0.0802(18) Uani 1 1 d .
H12 H 0.6516 0.1347 0.1477 0.096 Uiso 1 1 calc R
C13 C 0.5149(5) 0.0944(4) 0.1159(2) 0.0759(17) Uani 1 1 d .
H13 H 0.5394 0.0618 0.0892 0.091 Uiso 1 1 calc R
C14 C 0.4107(4) 0.0996(3) 0.1206(2) 0.0644(15) Uani 1 1 d .
C15 C 0.3763(4) 0.1488(3) 0.1616(2) 0.0580(13) Uani 1 1 d .
C16 C 0.2666(4) 0.1580(3) 0.1683(2) 0.0591(13) Uani 1 1 d .
C17 C 0.1913(4) 0.1207(3) 0.1337(2) 0.0619(14) Uani 1 1 d .
C18 C 0.0905(4) 0.1333(4) 0.1416(2) 0.0770(17) Uani 1 1 d .
H18 H 0.0390 0.1102 0.1185 0.092 Uiso 1 1 calc R
C19 C 0.0673(5) 0.1799(4) 0.1836(3) 0.0781(17) Uani 1 1 d .
H19 H -0.0006 0.1890 0.1898 0.094 Uiso 1 1 calc R
C20 C 0.1454(4) 0.2140(4) 0.2173(2) 0.0742(16) Uani 1 1 d .
H20 H 0.1281 0.2448 0.2464 0.089 Uiso 1 1 calc R
O1 O 0.3499(4) 0.2506(3) 0.52818(17) 0.1155(17) Uani 1 1 d .
O2 O 0.4279(4) 0.1182(4) 0.52010(18) 0.1214(18) Uani 1 1 d .
O3 O 0.2361(5) -0.0081(3) 0.02364(17) 0.1067(15) Uani 1 1 d .
O4 O 0.4068(4) -0.0171(3) 0.0226(2) 0.1232(18) Uani 1 1 d .
N5 N 0.3183(5) 0.3166(4) 0.4948(2) 0.1046(19) Uani 1 1 d .
N6 N 0.3924(5) 0.1829(4) 0.4971(2) 0.0958(17) Uani 1 1 d .
N7 N 0.1683(4) 0.0313(4) 0.0536(2) 0.0941(16) Uani 1 1 d .
N8 N 0.3380(5) 0.0106(3) 0.0449(2) 0.0882(16) Uani 1 1 d .
C41 C 0.3372(5) 0.2913(4) 0.4477(2) 0.0755(17) Uani 1 1 d .
C42 C 0.3814(5) 0.2096(4) 0.4482(2) 0.0736(16) Uani 1 1 d .
C43 C 0.3304(5) 0.0596(3) 0.0870(2) 0.0721(16) Uani 1 1 d .
C44 C 0.2269(5) 0.0709(4) 0.0916(2) 0.0703(15) Uani 1 1 d .
Cu2 Cu -0.15508(5) 0.24563(4) 0.52702(2) 0.0626(2) Uani 1 1 d .
Cl2 Cl -0.16427(11) 0.36722(9) 0.57680(5) 0.0707(4) Uani 1 1 d .
N11 N -0.0877(3) 0.3010(3) 0.46861(16) 0.0592(11) Uani 1 1 d .
N12 N -0.2003(3) 0.1615(3) 0.46767(17) 0.0642(11) Uani 1 1 d .
N13 N -0.2223(4) 0.1802(3) 0.58171(18) 0.0698(12) Uani 1 1 d .
N14 N -0.0225(4) 0.1825(3) 0.56757(18) 0.0718(12) Uani 1 1 d .
C21 C -0.0249(4) 0.3687(4) 0.4720(2) 0.0723(16) Uani 1 1 d .
H21 H -0.0079 0.3931 0.5048 0.087 Uiso 1 1 calc R
C22 C 0.0154(5) 0.4034(4) 0.4290(3) 0.0809(18) Uani 1 1 d .
H22 H 0.0587 0.4506 0.4329 0.097 Uiso 1 1 calc R
C23 C -0.0085(5) 0.3681(4) 0.3803(2) 0.0793(18) Uani 1 1 d .
H23 H 0.0184 0.3907 0.3508 0.095 Uiso 1 1 calc R
C24 C -0.0733(4) 0.2983(4) 0.3759(2) 0.0663(15) Uani 1 1 d .
C25 C -0.1104(4) 0.2650(3) 0.4209(2) 0.0596(13) Uani 1 1 d .
C26 C -0.1749(4) 0.1884(4) 0.4205(2) 0.0635(14) Uani 1 1 d .
C27 C -0.2063(4) 0.1470(4) 0.3739(2) 0.0690(15) Uani 1 1 d .
C28 C -0.2641(5) 0.0735(5) 0.3768(3) 0.0878(19) Uani 1 1 d .
H28 H -0.2869 0.0440 0.3463 0.105 Uiso 1 1 calc R
C29 C -0.2877(4) 0.0444(4) 0.4245(3) 0.0851(18) Uani 1 1 d .
H29 H -0.3258 -0.0054 0.4270 0.102 Uiso 1 1 calc R
C30 C -0.2539(4) 0.0900(4) 0.4695(2) 0.0800(17) Uani 1 1 d .
H30 H -0.2696 0.0694 0.5020 0.096 Uiso 1 1 calc R
C31 C -0.3229(5) 0.1810(4) 0.5872(2) 0.0818(17) Uani 1 1 d .
H31 H -0.3669 0.2077 0.5617 0.098 Uiso 1 1 calc R
C32 C -0.3626(6) 0.1429(4) 0.6301(3) 0.101(2) Uani 1 1 d .
H32 H -0.4326 0.1442 0.6333 0.121 Uiso 1 1 calc R
C33 C -0.2984(8) 0.1036(5) 0.6673(3) 0.108(2) Uani 1 1 d .
H33 H -0.3245 0.0787 0.6964 0.130 Uiso 1 1 calc R
C34 C -0.1952(7) 0.1006(4) 0.6621(2) 0.091(2) Uani 1 1 d .
C35 C -0.1575(5) 0.1403(3) 0.6184(2) 0.0707(15) Uani 1 1 d .
C36 C -0.0491(5) 0.1423(4) 0.6106(2) 0.0727(16) Uani 1 1 d .
C37 C 0.0286(7) 0.1044(4) 0.6466(3) 0.092(2) Uani 1 1 d .
C38 C 0.1289(7) 0.1124(5) 0.6370(4) 0.114(3) Uani 1 1 d .
H38 H 0.1801 0.0898 0.6605 0.137 Uiso 1 1 calc R
C39 C 0.1527(6) 0.1528(5) 0.5938(4) 0.110(2) Uani 1 1 d .
H39 H 0.2208 0.1584 0.5869 0.132 Uiso 1 1 calc R
C40 C 0.0764(5) 0.1863(4) 0.5596(3) 0.0890(19) Uani 1 1 d .
H40 H 0.0947 0.2131 0.5293 0.107 Uiso 1 1 calc R
O11 O -0.1426(5) 0.2247(4) 0.24590(18) 0.1191(17) Uani 1 1 d .
O12 O -0.2507(4) 0.1126(4) 0.2546(2) 0.1254(18) Uani 1 1 d .
O13 O -0.0098(8) -0.0031(5) 0.7583(3) 0.171(3) Uani 1 1 d .
O14 O -0.1862(8) 0.0000(6) 0.7596(3) 0.200(3) Uani 1 1 d .
N15 N -0.0880(5) 0.2804(4) 0.2782(2) 0.1026(18) Uani 1 1 d .
N16 N -0.1963(5) 0.1648(4) 0.2772(3) 0.0996(19) Uani 1 1 d .
N17 N 0.0591(7) 0.0212(5) 0.7314(4) 0.161(3) Uani 1 1 d .
N18 N -0.1109(9) 0.0138(6) 0.7456(4) 0.158(3) Uani 1 1 d .
C45 C -0.1085(5) 0.2557(4) 0.3276(2) 0.0776(17) Uani 1 1 d .
C46 C -0.1728(5) 0.1858(4) 0.3270(2) 0.0762(17) Uani 1 1 d .
C47 C -0.1108(8) 0.0615(4) 0.6973(3) 0.104(2) Uani 1 1 d .
C48 C -0.0115(9) 0.0650(5) 0.6897(4) 0.117(3) Uani 1 1 d .
Cl3 Cl 0.12641(15) 0.12132(13) 0.40036(9) 0.1053(6) Uani 1 1 d D
O21 O 0.0286(4) 0.0911(4) 0.3933(3) 0.172(3) Uani 1 1 d .
O22 O 0.1547(7) 0.1469(7) 0.3522(3) 0.243(4) Uani 1 1 d .
O23 O 0.1968(4) 0.0600(4) 0.4166(3) 0.175(3) Uani 1 1 d .
O24 O 0.1342(4) 0.1932(4) 0.4324(2) 0.153(2) Uani 1 1 d .
Cl4 Cl 0.62497(14) 0.35942(14) 0.33292(8) 0.1042(6) Uani 1 1 d D
O31 O 0.6220(5) 0.3069(4) 0.2907(2) 0.173(3) Uani 1 1 d .
O32 O 0.5920(8) 0.3044(9) 0.3717(4) 0.302(5) Uani 1 1 d .
O33 O 0.5559(6) 0.4150(6) 0.3321(4) 0.275(4) Uani 1 1 d .
O34 O 0.7186(4) 0.3837(4) 0.3554(2) 0.141(2) Uani 1 1 d .
O1W O 0.6143(4) 0.2053(3) -0.0198(2) 0.1416(19) Uani 1 1 d .
H1W H 0.5728 0.1642 -0.0167 0.212 Uiso 1 1 d .
H2W H 0.6669 0.1961 0.0014 0.212 Uiso 1 1 d .

loop_
_atom_site_aniso_label
_atom_site_aniso_U_11
_atom_site_aniso_U_22
_atom_site_aniso_U_33
_atom_site_aniso_U_23
_atom_site_aniso_U_13
_atom_site_aniso_U_12
Cu1 0.0690(4) 0.0612(4) 0.0556(4) -0.0044(3) 0.0091(3) 0.0024(3)
Cl1 0.0831(10) 0.0724(10) 0.0804(10) 0.0137(8) 0.0192(8) 0.0025(8)
N1 0.061(3) 0.058(3) 0.060(3) -0.006(2) 0.006(2) 0.002(2)
N2 0.065(3) 0.059(3) 0.061(3) -0.005(2) 0.009(2) 0.000(2)
N3 0.060(3) 0.067(3) 0.059(3) 0.002(2) 0.010(2) 0.004(2)
N4 0.064(3) 0.058(3) 0.065(3) -0.003(2) 0.014(2) 0.002(2)
C1 0.081(4) 0.057(4) 0.068(4) -0.004(3) 0.004(3) 0.002(3)
C2 0.079(4) 0.061(4) 0.089(5) -0.011(3) 0.017(4) 0.003(3)
C3 0.079(4) 0.072(4) 0.072(4) -0.020(3) 0.020(3) -0.006(3)
C4 0.066(3) 0.061(4) 0.067(4) -0.015(3) 0.017(3) -0.011(3)
C5 0.056(3) 0.061(3) 0.059(3) -0.007(3) 0.006(3) 0.001(3)
C6 0.062(3) 0.062(3) 0.054(3) -0.010(3) 0.005(3) -0.003(3)
C7 0.064(3) 0.070(4) 0.059(4) 0.001(3) 0.005(3) -0.006(3)
C8 0.075(4) 0.071(4) 0.078(4) 0.012(3) 0.008(3) 0.004(3)
C9 0.079(4) 0.055(4) 0.088(5) 0.007(3) 0.012(3) 0.006(3)
C10 0.076(4) 0.065(4) 0.079(4) -0.010(3) 0.015(3) 0.007(3)
C11 0.065(4) 0.073(4) 0.077(4) -0.001(3) 0.008(3) 0.001(3)
C12 0.067(4) 0.080(4) 0.097(5) -0.006(4) 0.024(4) 0.012(3)
C13 0.095(5) 0.069(4) 0.066(4) -0.004(3) 0.024(4) 0.006(3)
C14 0.083(4) 0.060(3) 0.052(3) 0.003(3) 0.017(3) 0.004(3)
C15 0.069(4) 0.053(3) 0.053(3) -0.002(3) 0.006(3) -0.001(3)
C16 0.065(3) 0.058(3) 0.055(3) 0.011(3) 0.007(3) -0.002(3)
C17 0.071(4) 0.061(3) 0.053(3) 0.010(3) -0.001(3) -0.008(3)
C18 0.069(4) 0.078(4) 0.081(4) 0.022(4) -0.008(3) -0.009(3)
C19 0.062(4) 0.084(4) 0.088(5) 0.009(4) 0.008(4) -0.004(3)
C20 0.066(4) 0.074(4) 0.083(4) -0.001(3) 0.012(3) 0.005(3)
O1 0.189(5) 0.103(4) 0.059(3) -0.004(3) 0.034(3) -0.007(3)
O2 0.177(5) 0.113(4) 0.075(3) 0.024(3) 0.012(3) 0.001(4)
O3 0.141(4) 0.100(4) 0.077(3) -0.013(3) -0.002(3) -0.032(3)
O4 0.154(5) 0.117(4) 0.103(4) -0.027(3) 0.035(3) -0.010(3)
N5 0.156(5) 0.096(4) 0.066(4) -0.012(3) 0.033(4) -0.011(4)
N6 0.135(5) 0.088(4) 0.065(4) 0.005(3) 0.013(3) -0.013(4)
N7 0.117(4) 0.091(4) 0.074(4) 0.000(3) 0.009(4) -0.019(3)
N8 0.119(5) 0.075(4) 0.075(4) -0.012(3) 0.026(4) -0.004(3)
C41 0.090(4) 0.078(4) 0.060(4) -0.011(3) 0.016(3) -0.013(4)
C42 0.094(4) 0.071(4) 0.056(4) 0.004(3) 0.010(3) -0.005(3)
C43 0.115(5) 0.057(4) 0.045(3) 0.000(3) 0.005(3) -0.008(3)
C44 0.087(5) 0.067(4) 0.055(4) 0.009(3) -0.003(3) -0.012(3)
Cu2 0.0709(4) 0.0624(4) 0.0549(4) 0.0020(3) 0.0081(3) -0.0019(3)
Cl2 0.0835(10) 0.0660(9) 0.0633(8) -0.0026(7) 0.0112(7) 0.0042(7)
N11 0.062(3) 0.060(3) 0.056(3) 0.000(2) 0.008(2) 0.000(2)
N12 0.066(3) 0.060(3) 0.067(3) -0.002(2) 0.005(2) -0.005(2)
N13 0.082(3) 0.064(3) 0.065(3) 0.001(2) 0.016(3) -0.006(3)
N14 0.080(3) 0.064(3) 0.072(3) -0.004(3) 0.006(3) 0.008(3)
C21 0.074(4) 0.067(4) 0.076(4) -0.006(3) 0.011(3) -0.002(3)
C22 0.089(4) 0.068(4) 0.089(5) 0.005(4) 0.030(4) -0.007(3)
C23 0.089(4) 0.081(4) 0.072(4) 0.015(4) 0.030(4) 0.005(4)
C24 0.071(4) 0.075(4) 0.053(3) -0.001(3) 0.011(3) 0.016(3)
C25 0.061(3) 0.061(3) 0.057(3) 0.000(3) 0.003(3) 0.006(3)
C26 0.060(3) 0.069(4) 0.060(4) -0.003(3) 0.004(3) 0.006(3)
C27 0.059(3) 0.073(4) 0.074(4) -0.015(3) 0.001(3) -0.003(3)
C28 0.075(4) 0.101(5) 0.086(5) -0.033(4) -0.004(4) 0.009(4)
C29 0.082(4) 0.067(4) 0.107(5) -0.017(4) 0.007(4) -0.018(3)
C30 0.083(4) 0.075(4) 0.084(5) 0.002(4) 0.019(4) -0.004(3)
C31 0.081(4) 0.074(4) 0.093(5) 0.002(3) 0.021(4) -0.001(3)
C32 0.103(5) 0.079(5) 0.128(6) -0.009(5) 0.052(5) -0.020(4)
C33 0.161(7) 0.084(5) 0.084(5) -0.002(4) 0.045(5) -0.030(5)
C34 0.154(7) 0.054(4) 0.066(4) -0.002(3) 0.020(5) -0.017(4)
C35 0.108(5) 0.049(3) 0.054(4) 0.001(3) 0.006(3) -0.003(3)
C36 0.098(5) 0.056(4) 0.061(4) -0.003(3) -0.007(4) 0.003(3)
C37 0.139(7) 0.058(4) 0.074(5) 0.004(3) -0.013(5) 0.006(4)
C38 0.104(7) 0.079(5) 0.150(8) -0.015(5) -0.033(6) 0.026(5)
C39 0.086(5) 0.090(6) 0.151(8) -0.013(5) -0.012(6) 0.016(4)
C40 0.077(5) 0.081(5) 0.108(5) -0.007(4) 0.005(4) 0.013(4)
O11 0.137(4) 0.156(5) 0.067(3) 0.001(3) 0.021(3) 0.033(4)
O12 0.121(4) 0.145(5) 0.108(4) -0.034(4) -0.002(3) 0.021(4)
O13 0.208(7) 0.153(6) 0.150(6) 0.001(5) 0.003(6) 0.006(6)
O14 0.221(7) 0.198(7) 0.186(6) -0.016(5) 0.047(6) 0.020(6)
N15 0.117(5) 0.123(5) 0.066(4) -0.019(4) -0.004(3) 0.027(4)
N16 0.097(4) 0.111(5) 0.088(5) -0.034(4) -0.011(4) 0.020(4)
N17 0.177(8) 0.118(6) 0.190(9) -0.002(6) 0.018(7) -0.023(6)
N18 0.168(7) 0.119(6) 0.193(8) -0.016(5) 0.046(7) -0.017(6)
C45 0.076(4) 0.102(5) 0.056(4) 0.006(3) 0.009(3) 0.013(4)
C46 0.080(4) 0.097(5) 0.050(4) -0.015(3) 0.003(3) 0.017(4)
C47 0.194(7) 0.058(4) 0.058(4) 0.011(3) -0.004(5) -0.009(5)
C48 0.152(7) 0.084(5) 0.108(6) -0.009(4) -0.028(6) 0.004(5)
Cl3 0.0869(13) 0.0904(14) 0.1390(18) -0.0307(12) 0.0112(12) -0.0039(11)
O21 0.095(4) 0.143(5) 0.276(7) -0.048(5) 0.003(4) -0.018(3)
O22 0.254(7) 0.312(9) 0.168(6) 0.011(6) 0.048(6) -0.048(6)
O23 0.125(4) 0.124(4) 0.274(7) -0.014(5) 0.005(4) 0.036(4)
O24 0.150(4) 0.125(4) 0.179(5) -0.068(4) -0.008(4) 0.005(3)
Cl4 0.0801(12) 0.1132(15) 0.1186(15) -0.0458(13) 0.0055(11) -0.0052(11)
O31 0.237(6) 0.148(5) 0.130(4) -0.064(4) -0.016(4) 0.008(4)
O32 0.288(9) 0.380(10) 0.243(8) 0.015(8) 0.053(7) -0.131(8)
O33 0.195(6) 0.204(6) 0.396(9) -0.179(7) -0.143(6) 0.099(5)
O34 0.077(3) 0.159(5) 0.183(5) -0.057(4) -0.007(3) -0.005(3)
O1W 0.182(5) 0.101(4) 0.142(5) -0.018(3) 0.013(4) -0.002(4)

loop_
_atom_type_symbol
_atom_type_description
_atom_type_scat_dispersion_real
_atom_type_scat_dispersion_imag
_atom_type_scat_source
C C 0.0033 0.0016 'International Tables Vol C Tables 4.2.6.8 and 6.1.1.4'
H H 0.0000 0.0000 'International Tables Vol C Tables 4.2.6.8 and 6.1.1.4'
N N 0.0061 0.0033 'International Tables Vol C Tables 4.2.6.8 and 6.1.1.4'
O O 0.0106 0.0060 'International Tables Vol C Tables 4.2.6.8 and 6.1.1.4'
Cu Cu 0.3201 1.2651 'International Tables Vol C Tables 4.2.6.8 and 6.1.1.4'
Cl Cl 0.1484 0.1585 'International Tables Vol C Tables 4.2.6.8 and 6.1.1.4'

loop_
_geom_angle_atom_site_label_1
_geom_angle_atom_site_label_2
_geom_angle_atom_site_label_3
_geom_angle
N1 Cu1 N3 174.65(18)
N1 Cu1 N2 81.22(17)
N3 Cu1 N2 93.61(16)
N1 Cu1 N4 103.69(16)
N3 Cu1 N4 78.39(16)
N2 Cu1 N4 99.04(16)
N1 Cu1 Cl1 95.15(13)
N3 Cu1 Cl1 89.42(12)
N2 Cu1 Cl1 163.37(13)
N4 Cu1 Cl1 97.58(12)
C1 N1 C5 118.5(4)
C1 N1 Cu1 127.7(4)
C5 N1 Cu1 113.8(3)
C10 N2 C6 118.5(5)
C10 N2 Cu1 128.5(4)
C6 N2 Cu1 113.1(3)
C15 N3 C11 119.5(4)
C15 N3 Cu1 116.7(3)
C11 N3 Cu1 123.7(4)
C20 N4 C16 116.9(5)
C20 N4 Cu1 131.3(4)
C16 N4 Cu1 111.3(3)
N1 C1 C2 122.8(5)
C3 C2 C1 119.2(5)
C2 C3 C4 118.9(5)
C5 C4 C3 118.8(5)
C5 C4 C41 115.2(5)
C3 C4 C41 126.0(5)
N1 C5 C4 121.7(5)
N1 C5 C6 115.9(4)
C4 C5 C6 122.4(5)
N2 C6 C7 121.5(5)
N2 C6 C5 115.9(5)
C7 C6 C5 122.6(5)
C8 C7 C6 118.6(5)
C8 C7 C42 126.7(5)
C6 C7 C42 114.7(5)
C9 C8 C7 119.4(6)
C8 C9 C10 119.7(5)
N2 C10 C9 122.3(5)
N3 C11 C12 121.9(6)
C13 C12 C11 119.2(5)
C12 C13 C14 119.7(5)
C13 C14 C15 118.8(5)
C13 C14 C43 126.8(5)
C15 C14 C43 114.5(5)
N3 C15 C14 121.0(5)
N3 C15 C16 117.5(4)
C14 C15 C16 121.5(5)
N4 C16 C17 122.5(5)
N4 C16 C15 115.4(5)
C17 C16 C15 122.1(5)
C18 C17 C16 119.1(5)
C18 C17 C44 124.8(6)
C16 C17 C44 116.1(5)
C19 C18 C17 118.8(6)
C18 C19 C20 119.5(5)
N4 C20 C19 123.1(5)
N5 O1 N6 108.2(4)
N7 O3 N8 109.2(5)
C41 N5 O1 105.8(5)
O2 N6 C42 135.8(6)
O2 N6 O1 118.5(5)
C42 N6 O1 105.8(5)
C44 N7 O3 104.6(5)
O4 N8 C43 135.2(7)
O4 N8 O3 117.9(6)
C43 N8 O3 106.9(5)
N5 C41 C42 112.1(6)
N5 C41 C4 126.0(6)
C42 C41 C4 121.9(5)
N6 C42 C41 108.1(5)
N6 C42 C7 128.6(6)
C41 C42 C7 123.3(5)
N8 C43 C44 106.7(6)
N8 C43 C14 128.8(6)
C44 C43 C14 124.4(5)
N7 C44 C43 112.6(6)
N7 C44 C17 126.1(6)
C43 C44 C17 121.3(6)
N11 Cu2 N13 174.71(18)
N11 Cu2 N12 81.02(17)
N13 Cu2 N12 94.13(18)
N11 Cu2 N14 99.36(18)
N13 Cu2 N14 79.6(2)
N12 Cu2 N14 103.20(17)
N11 Cu2 Cl2 95.98(13)
N13 Cu2 Cl2 89.30(13)
N12 Cu2 Cl2 155.85(13)
N14 Cu2 Cl2 100.94(12)
C21 N11 C25 118.2(4)
C21 N11 Cu2 127.2(4)
C25 N11 Cu2 114.7(3)
C30 N12 C26 118.0(5)
C30 N12 Cu2 129.4(4)
C26 N12 Cu2 112.5(4)
C31 N13 C35 119.7(5)
C31 N13 Cu2 124.6(4)
C35 N13 Cu2 115.4(4)
C40 N14 C36 118.3(6)
C40 N14 Cu2 130.9(4)
C36 N14 Cu2 110.3(4)
N11 C21 C22 122.6(5)
C21 C22 C23 119.6(6)
C22 C23 C24 118.7(5)
C23 C24 C25 119.2(5)
C23 C24 C45 125.6(5)
C25 C24 C45 115.2(6)
N11 C25 C24 121.7(5)
N11 C25 C26 115.3(4)
C24 C25 C26 123.0(5)
N12 C26 C27 123.1(5)
N12 C26 C25 115.9(5)
C27 C26 C25 121.0(5)
C28 C27 C26 117.7(6)
C28 C27 C46 127.0(6)
C26 C27 C46 115.3(6)
C29 C28 C27 119.6(6)
C28 C29 C30 119.2(6)
N12 C30 C29 122.4(6)
N13 C31 C32 121.3(6)
C33 C32 C31 119.4(7)
C32 C33 C34 120.3(7)
C33 C34 C35 118.7(7)
C33 C34 C47 130.0(7)
C35 C34 C47 111.3(7)
N13 C35 C34 120.5(6)
N13 C35 C36 117.1(5)
C34 C35 C36 122.4(6)
N14 C36 C37 119.7(6)
N14 C36 C35 116.9(5)
C37 C36 C35 123.4(6)
C38 C37 C48 127.9(9)
C38 C37 C36 119.3(7)
C48 C37 C36 112.8(8)
C39 C38 C37 119.4(8)
C38 C39 C40 119.8(8)
N14 C40 C39 123.4(7)
N15 O11 N16 109.5(5)
N17 O13 N18 123.3(10)
O12 N16 C46 135.3(8)
O12 N16 O11 118.1(7)
C46 N16 O11 106.6(6)
O11 N15 C45 104.1(6)
O13 N17 C48 95.6(9)
O14 N18 O13 140.1(13)
O14 N18 C47 116.5(14)
O13 N18 C47 103.3(8)
N15 C45 C46 112.4(6)
N15 C45 C24 125.8(6)
C46 C45 C24 121.7(5)
N16 C46 C45 107.4(6)
N16 C46 C27 129.1(7)
C45 C46 C27 123.5(6)
C48 C47 N18 102.7(9)
C48 C47 C34 125.3(7)
N18 C47 C34 132.0(10)
C47 C48 C37 124.7(9)
C47 C48 N17 115.2(9)
C37 C48 N17 120.1(10)
O21 Cl3 O23 113.6(4)
O21 Cl3 O22 107.9(5)
O23 Cl3 O22 104.2(5)
O21 Cl3 O24 112.2(4)
O23 Cl3 O24 112.0(4)
O22 Cl3 O24 106.3(5)
O33 Cl4 O31 115.8(5)
O33 Cl4 O34 116.0(4)
O31 Cl4 O34 117.8(4)
O33 Cl4 O32 99.6(7)
O31 Cl4 O32 101.6(6)
O34 Cl4 O32 101.3(5)

loop_
_geom_bond_atom_site_label_1
_geom_bond_atom_site_label_2
_geom_bond_distance
Cu1 N1 2.004(4)
Cu1 N3 2.013(4)
Cu1 N2 2.034(4)
Cu1 N4 2.206(4)
Cu1 Cl1 2.2759(16)
N1 C1 1.328(6)
N1 C5 1.352(6)
N2 C10 1.345(6)
N2 C6 1.346(6)
N3 C15 1.343(6)
N3 C11 1.348(6)
N4 C20 1.336(6)
N4 C16 1.343(6)
C1 C2 1.388(7)
C2 C3 1.364(8)
C3 C4 1.396(7)
C4 C5 1.393(6)
C4 C41 1.451(8)
C5 C6 1.450(7)
C6 C7 1.403(7)
C7 C8 1.380(7)
C7 C42 1.434(7)
C8 C9 1.362(7)
C9 C10 1.377(7)
C11 C12 1.383(7)
C12 C13 1.367(8)
C13 C14 1.386(7)
C14 C15 1.404(6)
C14 C43 1.443(8)
C15 C16 1.472(7)
C16 C17 1.395(7)
C17 C18 1.369(7)
C17 C44 1.436(7)
C18 C19 1.352(8)
C19 C20 1.385(8)
O1 N5 1.378(7)
O1 N6 1.461(6)
O2 N6 1.239(6)
O3 N7 1.369(6)
O3 N8 1.430(7)
O4 N8 1.190(6)
N5 C41 1.310(7)
N6 C42 1.310(7)
N7 C44 1.336(7)
N8 C43 1.328(7)
C41 C42 1.400(8)
C43 C44 1.385(8)
Cu2 N11 1.996(4)
Cu2 N13 1.997(4)
Cu2 N12 2.053(4)
Cu2 N14 2.181(5)
Cu2 Cl2 2.2928(15)
N11 C21 1.338(6)
N11 C25 1.351(6)
N12 C30 1.323(7)
N12 C26 1.345(6)
N13 C31 1.340(7)
N13 C35 1.360(7)
N14 C40 1.334(7)
N14 C36 1.337(7)
C21 C22 1.371(7)
C22 C23 1.372(8)
C23 C24 1.380(8)
C24 C25 1.387(7)
C24 C45 1.441(8)
C25 C26 1.465(7)
C26 C27 1.384(7)
C27 C28 1.381(8)
C27 C46 1.445(8)
C28 C29 1.362(8)
C29 C30 1.389(8)
C31 C32 1.388(8)
C32 C33 1.359(10)
C33 C34 1.374(10)
C34 C35 1.404(8)
C34 C47 1.494(11)
C35 C36 1.454(8)
C36 C37 1.438(9)
C37 C38 1.365(9)
C37 C48 1.404(10)
C38 C39 1.332(10)
C39 C40 1.374(9)
O11 N15 1.358(7)
O11 N16 1.452(8)
O12 N16 1.198(7)
O13 N17 1.243(9)
O13 N18 1.363(10)
O14 N18 1.101(9)
N16 C46 1.321(7)
N15 C45 1.369(7)
N17 C48 1.512(11)
N18 C47 1.442(11)
C45 C46 1.379(8)
C47 C48 1.335(10)
Cl3 O21 1.365(5)
Cl3 O23 1.368(6)
Cl3 O22 1.374(7)
Cl3 O24 1.386(5)
Cl4 O33 1.254(6)
Cl4 O31 1.352(5)
Cl4 O34 1.363(5)
Cl4 O32 1.407(10)

loop_
_geom_torsion_atom_site_label_1
_geom_torsion_atom_site_label_2
_geom_torsion_atom_site_label_3
_geom_torsion_atom_site_label_4
_geom_torsion
N3 Cu1 N1 C1 165.9(17)
N2 Cu1 N1 C1 -179.0(5)
N4 Cu1 N1 C1 -81.8(4)
Cl1 Cu1 N1 C1 17.3(4)
N3 Cu1 N1 C5 -12(2)
N2 Cu1 N1 C5 3.2(4)
N4 Cu1 N1 C5 100.4(4)
Cl1 Cu1 N1 C5 -160.5(3)
N1 Cu1 N2 C10 177.1(5)
N3 Cu1 N2 C10 -4.3(5)
N4 Cu1 N2 C10 74.6(5)
Cl1 Cu1 N2 C10 -104.4(6)
N1 Cu1 N2 C6 -2.8(3)
N3 Cu1 N2 C6 175.8(4)
N4 Cu1 N2 C6 -105.4(3)
Cl1 Cu1 N2 C6 75.7(6)
N1 Cu1 N3 C15 119.3(18)
N2 Cu1 N3 C15 104.3(4)
N4 Cu1 N3 C15 5.8(3)
Cl1 Cu1 N3 C15 -92.0(4)
N1 Cu1 N3 C11 -65(2)
N2 Cu1 N3 C11 -80.1(4)
N4 Cu1 N3 C11 -178.6(4)
Cl1 Cu1 N3 C11 83.5(4)
N1 Cu1 N4 C20 6.5(5)
N3 Cu1 N4 C20 -178.6(5)
N2 Cu1 N4 C20 89.6(5)
Cl1 Cu1 N4 C20 -90.7(5)
N1 Cu1 N4 C16 177.7(3)
N3 Cu1 N4 C16 -7.4(3)
N2 Cu1 N4 C16 -99.2(3)
Cl1 Cu1 N4 C16 80.4(3)
C5 N1 C1 C2 0.4(8)
Cu1 N1 C1 C2 -177.3(4)
N1 C1 C2 C3 1.8(9)
C1 C2 C3 C4 -3.1(8)
C2 C3 C4 C5 2.4(8)
C2 C3 C4 C41 -178.7(5)
C1 N1 C5 C4 -1.2(7)
Cu1 N1 C5 C4 176.8(4)
C1 N1 C5 C6 178.9(4)
Cu1 N1 C5 C6 -3.0(6)
C3 C4 C5 N1 -0.2(8)
C41 C4 C5 N1 -179.2(5)
C3 C4 C5 C6 179.6(5)
C41 C4 C5 C6 0.6(8)
C10 N2 C6 C7 2.9(7)
Cu1 N2 C6 C7 -177.1(4)
C10 N2 C6 C5 -177.9(4)
Cu1 N2 C6 C5 2.0(6)
N1 C5 C6 N2 0.7(7)
C4 C5 C6 N2 -179.2(5)
N1 C5 C6 C7 179.8(5)
C4 C5 C6 C7 0.0(8)
N2 C6 C7 C8 -2.6(8)
C5 C6 C7 C8 178.3(5)
N2 C6 C7 C42 178.9(5)
C5 C6 C7 C42 -0.2(8)
C6 C7 C8 C9 1.1(8)
C42 C7 C8 C9 179.4(6)
C7 C8 C9 C10 -0.1(9)
C6 N2 C10 C9 -1.8(8)
Cu1 N2 C10 C9 178.2(4)
C8 C9 C10 N2 0.5(9)
C15 N3 C11 C12 0.8(8)
Cu1 N3 C11 C12 -174.6(4)
N3 C11 C12 C13 -0.6(9)
C11 C12 C13 C14 0.5(9)
C12 C13 C14 C15 -0.5(8)
C12 C13 C14 C43 179.0(6)
C11 N3 C15 C14 -0.8(7)
Cu1 N3 C15 C14 174.9(4)
C11 N3 C15 C16 -179.4(4)
Cu1 N3 C15 C16 -3.6(6)
C13 C14 C15 N3 0.7(8)
C43 C14 C15 N3 -178.8(5)
C13 C14 C15 C16 179.2(5)
C43 C14 C15 C16 -0.4(7)
C20 N4 C16 C17 0.5(7)
Cu1 N4 C16 C17 -172.1(4)
C20 N4 C16 C15 -179.7(4)
Cu1 N4 C16 C15 7.7(5)
N3 C15 C16 N4 -3.3(7)
C14 C15 C16 N4 178.2(5)
N3 C15 C16 C17 176.5(5)
C14 C15 C16 C17 -2.1(7)
N4 C16 C17 C18 1.2(8)
C15 C16 C17 C18 -178.5(5)
N4 C16 C17 C44 -178.8(5)
C15 C16 C17 C44 1.5(7)
C16 C17 C18 C19 -1.6(8)
C44 C17 C18 C19 178.4(5)
C17 C18 C19 C20 0.3(9)
C16 N4 C20 C19 -1.8(8)
Cu1 N4 C20 C19 168.9(4)
C18 C19 C20 N4 1.5(9)
N6 O1 N5 C41 1.3(7)
N5 O1 N6 O2 178.1(6)
N5 O1 N6 C42 -1.9(7)
N8 O3 N7 C44 -0.8(6)
N7 O3 N8 O4 -178.0(5)
N7 O3 N8 C43 0.6(6)
O1 N5 C41 C42 -0.3(7)
O1 N5 C41 C4 179.1(5)
C5 C4 C41 N5 179.6(6)
C3 C4 C41 N5 0.7(10)
C5 C4 C41 C42 -1.0(8)
C3 C4 C41 C42 -179.9(6)
O2 N6 C42 C41 -178.3(7)
O1 N6 C42 C41 1.7(7)
O2 N6 C42 C7 0.4(13)
O1 N6 C42 C7 -179.6(6)
N5 C41 C42 N6 -0.9(8)
C4 C41 C42 N6 179.6(5)
N5 C41 C42 C7 -179.7(6)
C4 C41 C42 C7 0.8(9)
C8 C7 C42 N6 2.9(10)
C6 C7 C42 N6 -178.7(6)
C8 C7 C42 C41 -178.6(6)
C6 C7 C42 C41 -0.2(8)
O4 N8 C43 C44 178.2(7)
O3 N8 C43 C44 0.0(6)
O4 N8 C43 C14 2.1(11)
O3 N8 C43 C14 -176.2(5)
C13 C14 C43 N8 -0.5(10)
C15 C14 C43 N8 179.0(5)
C13 C14 C43 C44 -176.1(5)
C15 C14 C43 C44 3.4(8)
O3 N7 C44 C43 0.9(6)
O3 N7 C44 C17 -179.2(5)
N8 C43 C44 N7 -0.5(7)
C14 C43 C44 N7 175.8(5)
N8 C43 C44 C17 179.5(5)
C14 C43 C44 C17 -4.1(8)
C18 C17 C44 N7 1.5(9)
C16 C17 C44 N7 -178.5(5)
C18 C17 C44 C43 -178.5(5)
C16 C17 C44 C43 1.4(8)
N13 Cu2 N11 C21 -151(2)
N12 Cu2 N11 C21 -174.7(5)
N14 Cu2 N11 C21 -72.7(4)
Cl2 Cu2 N11 C21 29.4(4)
N13 Cu2 N11 C25 29(2)
N12 Cu2 N11 C25 5.9(4)
N14 Cu2 N11 C25 107.9(4)
Cl2 Cu2 N11 C25 -149.9(3)
N11 Cu2 N12 C30 177.0(5)
N13 Cu2 N12 C30 -0.9(5)
N14 Cu2 N12 C30 79.4(5)
Cl2 Cu2 N12 C30 -98.4(5)
N11 Cu2 N12 C26 -7.1(4)
N13 Cu2 N12 C26 175.0(4)
N14 Cu2 N12 C26 -104.7(4)
Cl2 Cu2 N12 C26 77.4(5)
N11 Cu2 N13 C31 -100(2)
N12 Cu2 N13 C31 -77.2(5)
N14 Cu2 N13 C31 -179.9(5)
Cl2 Cu2 N13 C31 78.9(4)
N11 Cu2 N13 C35 87(2)
N12 Cu2 N13 C35 110.0(4)
N14 Cu2 N13 C35 7.3(4)
Cl2 Cu2 N13 C35 -93.9(4)
N11 Cu2 N14 C40 6.3(5)
N13 Cu2 N14 C40 -179.0(5)
N12 Cu2 N14 C40 89.2(5)
Cl2 Cu2 N14 C40 -91.7(5)
N11 Cu2 N14 C36 177.8(4)
N13 Cu2 N14 C36 -7.5(4)
N12 Cu2 N14 C36 -99.3(4)
Cl2 Cu2 N14 C36 79.7(4)
C25 N11 C21 C22 1.1(8)
Cu2 N11 C21 C22 -178.2(4)
N11 C21 C22 C23 -0.2(9)
C21 C22 C23 C24 0.3(9)
C22 C23 C24 C25 -1.3(8)
C22 C23 C24 C45 177.8(6)
C21 N11 C25 C24 -2.3(7)
Cu2 N11 C25 C24 177.2(4)
C21 N11 C25 C26 176.8(4)
Cu2 N11 C25 C26 -3.8(6)
C23 C24 C25 N11 2.4(8)
C45 C24 C25 N11 -176.8(5)
C23 C24 C25 C26 -176.6(5)
C45 C24 C25 C26 4.2(8)
C30 N12 C26 C27 3.1(8)
Cu2 N12 C26 C27 -173.3(4)
C30 N12 C26 C25 -176.4(5)
Cu2 N12 C26 C25 7.2(6)
N11 C25 C26 N12 -2.4(7)
C24 C25 C26 N12 176.6(5)
N11 C25 C26 C27 178.0(5)
C24 C25 C26 C27 -2.9(8)
N12 C26 C27 C28 -1.7(8)
C25 C26 C27 C28 177.8(5)
N12 C26 C27 C46 179.2(5)
C25 C26 C27 C46 -1.3(8)
C26 C27 C28 C29 -0.3(9)
C46 C27 C28 C29 178.7(6)
C27 C28 C29 C30 0.8(9)
C26 N12 C30 C29 -2.6(8)
Cu2 N12 C30 C29 173.1(4)
C28 C29 C30 N12 0.7(9)
C35 N13 C31 C32 0.9(8)
Cu2 N13 C31 C32 -171.6(4)
N13 C31 C32 C33 -0.2(10)
C31 C32 C33 C34 -0.9(11)
C32 C33 C34 C35 1.3(10)
C32 C33 C34 C47 -179.9(7)
C31 N13 C35 C34 -0.4(8)
Cu2 N13 C35 C34 172.7(4)
C31 N13 C35 C36 -179.4(5)
Cu2 N13 C35 C36 -6.2(6)
C33 C34 C35 N13 -0.6(9)
C47 C34 C35 N13 -179.7(5)
C33 C34 C35 C36 178.3(6)
C47 C34 C35 C36 -0.8(8)
C40 N14 C36 C37 -0.4(8)
Cu2 N14 C36 C37 -173.1(4)
C40 N14 C36 C35 179.2(5)
Cu2 N14 C36 C35 6.5(6)
N13 C35 C36 N14 -0.7(7)
C34 C35 C36 N14 -179.7(5)
N13 C35 C36 C37 178.8(5)
C34 C35 C36 C37 -0.1(8)
N14 C36 C37 C38 2.1(9)
C35 C36 C37 C38 -177.4(6)
N14 C36 C37 C48 179.9(6)
C35 C36 C37 C48 0.3(9)
C48 C37 C38 C39 -179.5(7)
C36 C37 C38 C39 -2.1(11)
C37 C38 C39 C40 0.4(12)
C36 N14 C40 C39 -1.4(9)
Cu2 N14 C40 C39 169.5(5)
C38 C39 C40 N14 1.5(11)
N15 O11 N16 O12 177.8(6)
N15 O11 N16 C46 -0.1(7)
N16 O11 N15 C45 -0.5(7)
N18 O13 N17 C48 -0.5(11)
N17 O13 N18 O14 177.0(15)
N17 O13 N18 C47 0.5(12)
O11 N15 C45 C46 0.8(7)
O11 N15 C45 C24 -176.0(5)
C23 C24 C45 N15 -3.8(10)
C25 C24 C45 N15 175.3(5)
C23 C24 C45 C46 179.6(6)
C25 C24 C45 C46 -1.3(8)
O12 N16 C46 C45 -176.8(7)
O11 N16 C46 C45 0.6(7)
O12 N16 C46 C27 2.3(13)
O11 N16 C46 C27 179.6(6)
N15 C45 C46 N16 -0.9(7)
C24 C45 C46 N16 176.1(5)
N15 C45 C46 C27 179.9(5)
C24 C45 C46 C27 -3.0(9)
C28 C27 C46 N16 6.3(10)
C26 C27 C46 N16 -174.7(6)
C28 C27 C46 C45 -174.8(6)
C26 C27 C46 C45 4.3(8)
O14 N18 C47 C48 -177.7(10)
O13 N18 C47 C48 -0.1(9)
O14 N18 C47 C34 3.0(15)
O13 N18 C47 C34 -179.5(7)
C33 C34 C47 C48 -177.3(8)
C35 C34 C47 C48 1.6(10)
C33 C34 C47 N18 2.0(13)
C35 C34 C47 N18 -179.1(7)
N18 C47 C48 C37 179.0(7)
C34 C47 C48 C37 -1.6(13)
N18 C47 C48 N17 -0.2(10)
C34 C47 C48 N17 179.3(6)
C38 C37 C48 C47 178.0(8)
C36 C37 C48 C47 0.5(11)
C38 C37 C48 N17 -2.8(12)
C36 C37 C48 N17 179.6(6)
O13 N17 C48 C47 0.4(10)
O13 N17 C48 C37 -178.8(7)
